data_7217478
loop_
_publ_author_name
'Su, Feng'
'Lu, Liping'
'Feng, Sisi'
'Zhu, Miaoli'

_publ_section_title
;
 Self-assembly and magnetic properties of Ni(ii)/Co(ii) coordination
 polymers based on 1,4-bis(imidazol-1-yl)benzene and varying
 biphenyltetracarboxylates
;
_journal_issue 34
_journal_name_full CrystEngComm
_journal_page_first 7990
_journal_paper_doi 10.1039/C4CE01020E
_journal_volume 16
_journal_year 2014
_chemical_formula_moiety 'C26 H20 N6 Ni O5'
_chemical_formula_sum 'C26 H20 N6 Ni O5'
_chemical_formula_weight 555.19
_chemical_name_common 5
_chemical_name_systematic
; 
 ? 
;
_space_group_IT_number 15
_symmetry_cell_setting monoclinic
_symmetry_space_group_name_Hall '-C 2yc'
_symmetry_space_group_name_H-M 'C 1 2/c 1'
_atom_sites_solution_hydrogens geom
_atom_sites_solution_primary direct
_atom_sites_solution_secondary difmap
_audit_creation_method SHELXL-97
_cell_angle_alpha 90.00
_cell_angle_beta 121.090(5)
_cell_angle_gamma 90.00
_cell_formula_units_Z 8
_cell_length_a 24.579(5)
_cell_length_b 11.8337(18)
_cell_length_c 18.816(3)
_cell_measurement_reflns_used 1284
_cell_measurement_temperature 298(2)
_cell_measurement_theta_max 17.79
_cell_measurement_theta_min 2.60
_cell_volume 4686.7(14)
_computing_cell_refinement 'Bruker SMART'
_computing_data_collection 'Bruker SMART'
_computing_data_reduction 'Bruker SAINT'
_computing_molecular_graphics 'Bruker SHELXTL'
_computing_publication_material 'Bruker SHELXTL'
_computing_structure_refinement 'SHELXL-97 (Sheldrick, 2008)'
_computing_structure_solution 'SHELXS-97 (Sheldrick, 2008)'
_diffrn_ambient_temperature 298(2)
_diffrn_measured_fraction_theta_full 1.000
_diffrn_measured_fraction_theta_max 1.000
_diffrn_measurement_device_type 'CCD area detector'
_diffrn_measurement_method 'phi and omega scans'
_diffrn_radiation_monochromator graphite
_diffrn_radiation_source 'fine-focus sealed tube'
_diffrn_radiation_type MoK\a
_diffrn_radiation_wavelength 0.71073
_diffrn_reflns_av_R_equivalents 0.1495
_diffrn_reflns_av_sigmaI/netI 0.0974
_diffrn_reflns_limit_h_max 29
_diffrn_reflns_limit_h_min -29
_diffrn_reflns_limit_k_max 14
_diffrn_reflns_limit_k_min -14
_diffrn_reflns_limit_l_max 22
_diffrn_reflns_limit_l_min -22
_diffrn_reflns_number 24491
_diffrn_reflns_theta_full 25.05
_diffrn_reflns_theta_max 25.05
_diffrn_reflns_theta_min 1.94
_exptl_absorpt_coefficient_mu 0.881
_exptl_absorpt_correction_T_max 0.9171
_exptl_absorpt_correction_T_min 0.8792
_exptl_absorpt_correction_type multi-scan
_exptl_absorpt_process_details sadabs
_exptl_crystal_colour green
_exptl_crystal_density_diffrn 1.574
_exptl_crystal_density_method 'not measured'
_exptl_crystal_description block
_exptl_crystal_F_000 2288
_exptl_crystal_size_max 0.15
_exptl_crystal_size_mid 0.10
_exptl_crystal_size_min 0.10
_refine_diff_density_max 0.849
_refine_diff_density_min -0.570
_refine_diff_density_rms 0.106
_refine_ls_extinction_method none
_refine_ls_goodness_of_fit_ref 0.997
_refine_ls_hydrogen_treatment mixed
_refine_ls_matrix_type full
_refine_ls_number_parameters 344
_refine_ls_number_reflns 4162
_refine_ls_number_restraints 0
_refine_ls_restrained_S_all 0.997
_refine_ls_R_factor_all 0.1322
_refine_ls_R_factor_gt 0.0751
_refine_ls_shift/su_max 0.001
_refine_ls_shift/su_mean 0.000
_refine_ls_structure_factor_coef Fsqd
_refine_ls_weighting_details 'calc w=1/[\s^2^(Fo^2^)+(0.1700P)^2^+0.2275P] where P=(Fo^2^+2Fc^2^)/3'
_refine_ls_weighting_scheme calc
_refine_ls_wR_factor_gt 0.2206
_refine_ls_wR_factor_ref 0.2673
_reflns_number_gt 2468
_reflns_number_total 4162
_reflns_threshold_expression >2sigma(I)
_cod_duplicate_entry 7217029
_cod_data_source_file c4ce01020e2.cif
_cod_data_source_block compound_5
_cod_depositor_comments
;
The following automatic conversions were performed:

'_symmetry_cell_setting' value 'Monoclinic' changed to 'monoclinic'
according to
/usr/data/users/saulius/crontab/automatic-downloads/current/RSC/lib/dictionaries/cif_core.dic
dictionary named 'cif_core.dic' version 2.4.2 from 2011-04-26.

Automatic conversion script
Id: cif_fix_values 2281 2013-09-26 08:29:07Z andrius 
;
_cod_original_cell_volume 4686.8(14)
_cod_original_sg_symbol_H-M C2/c
_cod_database_code 7217478

loop_
_symmetry_equiv_pos_as_xyz
'x, y, z'
'-x, y, -z+1/2'
'x+1/2, y+1/2, z'
'-x+1/2, y+1/2, -z+1/2'
'-x, -y, -z'
'x, -y, z-1/2'
'-x+1/2, -y+1/2, -z'
'x+1/2, -y+1/2, z-1/2'

loop_
_atom_site_label
_atom_site_type_symbol
_atom_site_fract_x
_atom_site_fract_y
_atom_site_fract_z
_atom_site_U_iso_or_equiv
_atom_site_adp_type
_atom_site_occupancy
_atom_site_symmetry_multiplicity
_atom_site_calc_flag
_atom_site_refinement_flags
Ni1 Ni 0.23066(4) 0.72588(8) 0.12713(6) 0.0332(4) Uani 1 1 d .
O1 O 0.1553(3) 0.6078(5) 0.0849(3) 0.0458(14) Uani 1 1 d .
O2 O 0.1749(2) 0.6875(5) -0.0050(3) 0.0421(13) Uani 1 1 d .
O3 O -0.1414(3) 0.4924(6) -0.2826(4) 0.076(2) Uani 1 1 d .
O4 O -0.0984(3) 0.3224(6) -0.2547(4) 0.0710(19) Uani 1 1 d .
O5 O 0.2846(3) 0.8491(4) 0.1148(4) 0.0468(14) Uani 1 1 d .
H5A H 0.2820 0.8422 0.0698 0.070 Uiso 1 1 calc R
H5B H 0.3158 0.8866 0.1622 0.070 Uiso 1 1 d R
N1 N 0.2955(3) 0.6011(5) 0.1441(4) 0.0386(15) Uani 1 1 d .
N2 N 0.3733(3) 0.5100(5) 0.1458(4) 0.0380(15) Uani 1 1 d .
N3 N 0.5832(3) 0.4333(6) 0.1067(4) 0.0412(16) Uani 1 1 d .
N4 N 0.6641(3) 0.3495(5) 0.1084(4) 0.0390(15) Uani 1 1 d .
N5 N 0.2712(3) 0.7409(5) 0.2535(4) 0.0379(15) Uani 1 1 d .
N6 N 0.2836(3) 0.7540(5) 0.3779(4) 0.0408(17) Uani 1 1 d .
C1 C 0.3033(4) 0.4962(6) 0.1815(5) 0.0409(19) Uani 1 1 d .
H1 H 0.2787 0.4693 0.2024 0.049 Uiso 1 1 calc R
C2 C 0.3510(4) 0.4395(7) 0.1833(5) 0.045(2) Uani 1 1 d .
H2 H 0.3658 0.3679 0.2052 0.054 Uiso 1 1 calc R
C3 C 0.3383(4) 0.6029(7) 0.1226(5) 0.0399(19) Uani 1 1 d .
H3 H 0.3435 0.6624 0.0943 0.048 Uiso 1 1 calc R
C4 C 0.4271(4) 0.4892(7) 0.1351(5) 0.0403(19) Uani 1 1 d .
C5 C 0.4446(4) 0.3807(7) 0.1321(6) 0.048(2) Uani 1 1 d .
H5 H 0.4223 0.3200 0.1360 0.057 Uiso 1 1 calc R
C6 C 0.4970(4) 0.3628(8) 0.1229(6) 0.055(2) Uani 1 1 d .
H6 H 0.5096 0.2895 0.1204 0.066 Uiso 1 1 calc R
C7 C 0.5296(3) 0.4529(7) 0.1176(5) 0.0392(19) Uani 1 1 d .
C8 C 0.5115(4) 0.5604(8) 0.1217(6) 0.056(2) Uani 1 1 d .
H8 H 0.5328 0.6217 0.1164 0.068 Uiso 1 1 calc R
C9 C 0.4616(4) 0.5776(7) 0.1335(6) 0.054(2) Uani 1 1 d .
H9 H 0.4513 0.6507 0.1406 0.065 Uiso 1 1 calc R
C10 C 0.6125(5) 0.5115(7) 0.0842(6) 0.057(2) Uani 1 1 d .
H10 H 0.6009 0.5868 0.0708 0.069 Uiso 1 1 calc R
C11 C 0.6612(4) 0.4588(8) 0.0854(6) 0.054(2) Uani 1 1 d .
H11 H 0.6890 0.4925 0.0721 0.065 Uiso 1 1 calc R
C12 C 0.6169(4) 0.3360(7) 0.1220(5) 0.0416(19) Uani 1 1 d .
H12 H 0.6079 0.2690 0.1397 0.050 Uiso 1 1 calc R
C13 C 0.3289(4) 0.7928(7) 0.3079(5) 0.048(2) Uani 1 1 d .
H13 H 0.3581 0.8180 0.2940 0.058 Uiso 1 1 calc R
C14 C 0.3361(4) 0.8008(8) 0.3831(6) 0.056(2) Uani 1 1 d .
H14 H 0.3705 0.8324 0.4302 0.067 Uiso 1 1 calc R
C15 C 0.2455(4) 0.7172(7) 0.2979(5) 0.0430(19) Uani 1 1 d .
H15 H 0.2068 0.6806 0.2779 0.052 Uiso 1 1 calc R
C16 C 0.2665(4) 0.7495(7) 0.4409(5) 0.044(2) Uani 1 1 d .
C17 C 0.2906(4) 0.8341(7) 0.5015(5) 0.049(2) Uani 1 1 d .
H17 H 0.3177 0.8897 0.5023 0.059 Uiso 1 1 calc R
C18 C 0.2271(4) 0.6675(7) 0.4399(5) 0.045(2) Uani 1 1 d .
H18 H 0.2119 0.6120 0.3992 0.054 Uiso 1 1 calc R
C19 C 0.1392(4) 0.6257(7) 0.0079(6) 0.048(2) Uani 1 1 d .
C20 C 0.0825(4) 0.5726(8) -0.0581(5) 0.053(2) Uani 1 1 d .
C21 C 0.0640(4) 0.5832(7) -0.1425(5) 0.047(2) Uani 1 1 d .
H21 H 0.0899 0.6230 -0.1563 0.057 Uiso 1 1 calc R
C22 C 0.0075(4) 0.5351(7) -0.2057(5) 0.047(2) Uani 1 1 d .
C23 C -0.0319(4) 0.4761(8) -0.1856(6) 0.057(2) Uani 1 1 d .
C24 C -0.0106(5) 0.4569(11) -0.1020(6) 0.081(4) Uani 1 1 d .
H24 H -0.0341 0.4105 -0.0877 0.097 Uiso 1 1 calc R
C25 C 0.0447(5) 0.5055(10) -0.0403(6) 0.078(3) Uani 1 1 d .
H25 H 0.0570 0.4930 0.0148 0.094 Uiso 1 1 calc R
C26 C -0.0954(4) 0.4249(8) -0.2465(6) 0.051(2) Uani 1 1 d .

loop_
_atom_site_aniso_label
_atom_site_aniso_U_11
_atom_site_aniso_U_22
_atom_site_aniso_U_33
_atom_site_aniso_U_23
_atom_site_aniso_U_13
_atom_site_aniso_U_12
Ni1 0.0276(5) 0.0373(6) 0.0392(6) -0.0040(4) 0.0204(4) -0.0012(4)
O1 0.042(3) 0.052(4) 0.045(3) -0.006(3) 0.024(3) -0.008(3)
O2 0.040(3) 0.049(3) 0.044(3) 0.000(3) 0.027(3) -0.005(3)
O3 0.054(4) 0.064(5) 0.074(5) -0.003(4) 0.008(4) 0.009(4)
O4 0.051(4) 0.051(4) 0.088(5) 0.000(4) 0.020(4) -0.004(3)
O5 0.047(3) 0.049(4) 0.062(4) -0.010(3) 0.039(3) -0.009(3)
N1 0.036(4) 0.042(4) 0.045(4) -0.006(3) 0.025(3) -0.003(3)
N2 0.036(4) 0.039(4) 0.049(4) 0.001(3) 0.028(3) 0.006(3)
N3 0.034(4) 0.047(4) 0.051(4) 0.003(3) 0.027(3) 0.007(3)
N4 0.036(4) 0.038(4) 0.045(4) 0.007(3) 0.022(3) 0.007(3)
N5 0.036(4) 0.046(4) 0.037(4) -0.002(3) 0.023(3) 0.000(3)
N6 0.040(4) 0.050(5) 0.036(4) 0.000(3) 0.022(3) -0.002(3)
C1 0.039(4) 0.040(5) 0.050(5) 0.010(4) 0.027(4) -0.003(4)
C2 0.044(5) 0.034(4) 0.063(6) 0.009(4) 0.031(4) 0.008(4)
C3 0.039(4) 0.038(5) 0.050(5) 0.012(4) 0.028(4) 0.009(4)
C4 0.035(4) 0.044(5) 0.050(5) 0.007(4) 0.027(4) 0.009(4)
C5 0.042(5) 0.043(5) 0.071(6) 0.012(4) 0.038(5) 0.007(4)
C6 0.046(5) 0.050(5) 0.085(7) 0.012(5) 0.045(5) 0.013(4)
C7 0.031(4) 0.046(5) 0.043(5) 0.001(4) 0.021(4) 0.004(4)
C8 0.051(5) 0.049(6) 0.091(7) 0.001(5) 0.052(6) 0.005(4)
C9 0.055(5) 0.035(5) 0.087(7) -0.009(4) 0.047(5) 0.002(4)
C10 0.069(6) 0.039(5) 0.086(7) 0.017(5) 0.055(6) 0.017(5)
C11 0.051(5) 0.051(6) 0.077(7) -0.005(5) 0.045(5) -0.004(4)
C12 0.040(4) 0.036(5) 0.056(5) -0.004(4) 0.030(4) 0.004(4)
C13 0.045(5) 0.059(6) 0.052(5) -0.005(4) 0.035(4) -0.012(4)
C14 0.057(6) 0.066(6) 0.050(5) -0.008(4) 0.032(5) -0.019(5)
C15 0.047(5) 0.050(5) 0.039(5) -0.004(4) 0.026(4) -0.001(4)
C16 0.052(5) 0.046(5) 0.042(5) 0.001(4) 0.030(4) -0.001(4)
C17 0.064(6) 0.050(5) 0.041(5) -0.014(4) 0.032(5) -0.014(5)
C18 0.052(5) 0.045(5) 0.043(5) -0.005(4) 0.029(4) -0.010(4)
C19 0.054(5) 0.042(5) 0.061(6) -0.005(4) 0.039(5) -0.002(4)
C20 0.051(5) 0.064(6) 0.046(5) -0.003(4) 0.027(4) -0.013(5)
C21 0.033(4) 0.057(6) 0.049(5) 0.006(4) 0.020(4) 0.003(4)
C22 0.044(5) 0.049(5) 0.042(5) 0.000(4) 0.018(4) -0.004(4)
C23 0.052(5) 0.067(6) 0.051(6) 0.003(5) 0.027(5) -0.008(5)
C24 0.079(8) 0.109(9) 0.055(6) -0.009(6) 0.035(6) -0.042(7)
C25 0.074(7) 0.100(9) 0.049(6) 0.006(6) 0.023(5) -0.035(7)
C26 0.037(5) 0.056(6) 0.053(5) -0.004(5) 0.019(4) -0.010(4)

loop_
_atom_type_symbol
_atom_type_description
_atom_type_scat_dispersion_real
_atom_type_scat_dispersion_imag
_atom_type_scat_source
C C 0.0033 0.0016 'International Tables Vol C Tables 4.2.6.8 and 6.1.1.4'
H H 0.0000 0.0000 'International Tables Vol C Tables 4.2.6.8 and 6.1.1.4'
N N 0.0061 0.0033 'International Tables Vol C Tables 4.2.6.8 and 6.1.1.4'
O O 0.0106 0.0060 'International Tables Vol C Tables 4.2.6.8 and 6.1.1.4'
Ni Ni 0.3393 1.1124 'International Tables Vol C Tables 4.2.6.8 and 6.1.1.4'

loop_
_geom_angle_atom_site_label_1
_geom_angle_atom_site_label_2
_geom_angle_atom_site_label_3
_geom_angle
_geom_angle_site_symmetry_1
_geom_angle_site_symmetry_3
N5 Ni1 O5 96.5(2) . .
N5 Ni1 N1 90.5(2) . .
O5 Ni1 N1 91.9(2) . .
N5 Ni1 N4 90.2(2) . 3_455
O5 Ni1 N4 88.8(2) . 3_455
N1 Ni1 N4 179.0(3) . 3_455
N5 Ni1 O1 107.4(2) . .
O5 Ni1 O1 155.7(2) . .
N1 Ni1 O1 92.4(2) . .
N4 Ni1 O1 86.7(2) 3_455 .
N5 Ni1 O2 168.8(2) . .
O5 Ni1 O2 94.7(2) . .
N1 Ni1 O2 90.5(2) . .
N4 Ni1 O2 88.7(2) 3_455 .
O1 Ni1 O2 61.4(2) . .
N5 Ni1 C19 138.6(3) . .
O5 Ni1 C19 124.4(3) . .
N1 Ni1 C19 93.7(3) . .
N4 Ni1 C19 85.3(3) 3_455 .
O1 Ni1 C19 31.4(2) . .
O2 Ni1 C19 30.1(2) . .
C19 O1 Ni1 90.9(5) . .
C19 O2 Ni1 89.5(5) . .
Ni1 O5 H5A 109.5 . .
Ni1 O5 H5B 119.1 . .
H5A O5 H5B 128.4 . .
C3 N1 C1 104.5(6) . .
C3 N1 Ni1 128.2(5) . .
C1 N1 Ni1 127.3(5) . .
C3 N2 C2 107.9(6) . .
C3 N2 C4 125.2(6) . .
C2 N2 C4 126.8(6) . .
C12 N3 C10 106.1(6) . .
C12 N3 C7 127.1(7) . .
C10 N3 C7 126.7(7) . .
C12 N4 C11 105.7(7) . .
C12 N4 Ni1 125.0(5) . 3_545
C11 N4 Ni1 129.2(5) . 3_545
C15 N5 C13 105.6(6) . .
C15 N5 Ni1 127.8(6) . .
C13 N5 Ni1 126.1(5) . .
C14 N6 C15 107.0(6) . .
C14 N6 C16 128.4(7) . .
C15 N6 C16 124.4(7) . .
C2 C1 N1 110.5(7) . .
C2 C1 H1 124.8 . .
N1 C1 H1 124.8 . .
C1 C2 N2 105.1(7) . .
C1 C2 H2 127.5 . .
N2 C2 H2 127.5 . .
N1 C3 N2 112.0(7) . .
N1 C3 H3 124.0 . .
N2 C3 H3 124.0 . .
C9 C4 C5 120.6(7) . .
C9 C4 N2 119.7(7) . .
C5 C4 N2 119.6(7) . .
C4 C5 C6 118.6(8) . .
C4 C5 H5 120.7 . .
C6 C5 H5 120.7 . .
C7 C6 C5 120.1(8) . .
C7 C6 H6 120.0 . .
C5 C6 H6 120.0 . .
C8 C7 C6 120.1(7) . .
C8 C7 N3 120.2(7) . .
C6 C7 N3 119.6(7) . .
C7 C8 C9 119.6(8) . .
C7 C8 H8 120.2 . .
C9 C8 H8 120.2 . .
C4 C9 C8 120.7(8) . .
C4 C9 H9 119.6 . .
C8 C9 H9 119.6 . .
C11 C10 N3 106.8(7) . .
C11 C10 H10 126.6 . .
N3 C10 H10 126.6 . .
C10 C11 N4 110.5(8) . .
C10 C11 H11 124.8 . .
N4 C11 H11 124.8 . .
N4 C12 N3 110.9(7) . .
N4 C12 H12 124.5 . .
N3 C12 H12 124.5 . .
C14 C13 N5 109.7(7) . .
C14 C13 H13 125.2 . .
N5 C13 H13 125.2 . .
C13 C14 N6 107.1(8) . .
C13 C14 H14 126.5 . .
N6 C14 H14 126.5 . .
N5 C15 N6 110.6(7) . .
N5 C15 H15 124.7 . .
N6 C15 H15 124.7 . .
C18 C16 C17 121.2(7) . .
C18 C16 N6 121.2(7) . .
C17 C16 N6 117.5(7) . .
C18 C17 C16 117.8(8) 7_566 .
C18 C17 H17 121.1 7_566 .
C16 C17 H17 121.1 . .
C16 C18 C17 121.0(8) . 7_566
C16 C18 H18 119.5 . .
C17 C18 H18 119.5 7_566 .
O2 C19 O1 117.7(8) . .
O2 C19 C20 123.0(8) . .
O1 C19 C20 119.2(7) . .
O2 C19 Ni1 60.4(4) . .
O1 C19 Ni1 57.7(4) . .
C20 C19 Ni1 174.4(6) . .
C25 C20 C21 117.0(8) . .
C25 C20 C19 120.6(8) . .
C21 C20 C19 122.4(8) . .
C22 C21 C20 121.5(8) . .
C22 C21 H21 119.3 . .
C20 C21 H21 119.3 . .
C23 C22 C21 119.6(8) . .
C23 C22 C22 119.5(8) . 2_554
C21 C22 C22 120.5(8) . 2_554
C22 C23 C24 118.6(8) . .
C22 C23 C26 125.8(8) . .
C24 C23 C26 115.5(8) . .
C25 C24 C23 121.0(10) . .
C25 C24 H24 119.5 . .
C23 C24 H24 119.5 . .
C24 C25 C20 121.9(9) . .
C24 C25 H25 119.1 . .
C20 C25 H25 119.1 . .
O4 C26 O3 125.7(8) . .
O4 C26 C23 117.9(9) . .
O3 C26 C23 116.4(8) . .

loop_
_geom_bond_atom_site_label_1
_geom_bond_atom_site_label_2
_geom_bond_distance
_geom_bond_site_symmetry_2
Ni1 N5 2.056(6) .
Ni1 O5 2.063(5) .
Ni1 N1 2.074(6) .
Ni1 N4 2.084(6) 3_455
Ni1 O1 2.120(5) .
Ni1 O2 2.178(5) .
Ni1 C19 2.506(9) .
O1 C19 1.306(10) .
O2 C19 1.258(9) .
O3 C26 1.260(10) .
O4 C26 1.220(11) .
O5 H5A 0.8200 .
O5 H5B 0.9351 .
N1 C3 1.307(9) .
N1 C1 1.391(9) .
N2 C3 1.324(9) .
N2 C2 1.378(10) .
N2 C4 1.455(9) .
N3 C12 1.360(10) .
N3 C10 1.367(10) .
N3 C7 1.451(9) .
N4 C12 1.321(9) .
N4 C11 1.354(10) .
N4 Ni1 2.084(6) 3_545
N5 C15 1.313(9) .
N5 C13 1.392(10) .
N6 C14 1.362(10) .
N6 C15 1.370(10) .
N6 C16 1.448(9) .
C1 C2 1.336(10) .
C1 H1 0.9300 .
C2 H2 0.9300 .
C3 H3 0.9300 .
C4 C9 1.357(11) .
C4 C5 1.365(11) .
C5 C6 1.401(11) .
C5 H5 0.9300 .
C6 C7 1.368(11) .
C6 H6 0.9300 .
C7 C8 1.364(12) .
C8 C9 1.370(11) .
C8 H8 0.9300 .
C9 H9 0.9300 .
C10 C11 1.340(11) .
C10 H10 0.9300 .
C11 H11 0.9300 .
C12 H12 0.9300 .
C13 C14 1.337(11) .
C13 H13 0.9300 .
C14 H14 0.9300 .
C15 H15 0.9300 .
C16 C18 1.365(11) .
C16 C17 1.399(11) .
C17 C18 1.376(10) 7_566
C17 H17 0.9300 .
C18 C17 1.376(10) 7_566
C18 H18 0.9300 .
C19 C20 1.446(12) .
C20 C25 1.390(12) .
C20 C21 1.413(11) .
C21 C22 1.401(11) .
C21 H21 0.9300 .
C22 C23 1.396(11) .
C22 C22 1.509(16) 2_554
C23 C24 1.396(13) .
C23 C26 1.506(12) .
C24 C25 1.376(13) .
C24 H24 0.9300 .
C25 H25 0.9300 .

loop_
_geom_hbond_atom_site_label_D
_geom_hbond_atom_site_label_H
_geom_hbond_atom_site_label_A
_geom_hbond_distance_DH
_geom_hbond_distance_HA
_geom_hbond_distance_DA
_geom_hbond_angle_DHA
_geom_hbond_site_symmetry_A
O5 H5A O2 0.82 2.02 2.753(7) 149.0 7_565

loop_
_geom_torsion_atom_site_label_1
_geom_torsion_atom_site_label_2
_geom_torsion_atom_site_label_3
_geom_torsion_atom_site_label_4
_geom_torsion
_geom_torsion_site_symmetry_1
_geom_torsion_site_symmetry_4
N5 Ni1 O1 C19 175.6(5) . .
O5 Ni1 O1 C19 6.8(8) . .
N1 Ni1 O1 C19 -93.2(5) . .
N4 Ni1 O1 C19 86.4(5) 3_455 .
O2 Ni1 O1 C19 -3.9(4) . .
N5 Ni1 O2 C19 1.7(14) . .
O5 Ni1 O2 C19 -171.5(5) . .
N1 Ni1 O2 C19 96.5(5) . .
N4 Ni1 O2 C19 -82.9(5) 3_455 .
O1 Ni1 O2 C19 4.1(5) . .
N5 Ni1 N1 C3 -117.6(7) . .
O5 Ni1 N1 C3 -21.1(7) . .
N4 Ni1 N1 C3 109(14) 3_455 .
O1 Ni1 N1 C3 135.0(7) . .
O2 Ni1 N1 C3 73.6(7) . .
C19 Ni1 N1 C3 103.6(7) . .
N5 Ni1 N1 C1 62.2(7) . .
O5 Ni1 N1 C1 158.7(6) . .
N4 Ni1 N1 C1 -71(14) 3_455 .
O1 Ni1 N1 C1 -45.2(6) . .
O2 Ni1 N1 C1 -106.6(6) . .
C19 Ni1 N1 C1 -76.7(7) . .
O5 Ni1 N5 C15 153.4(7) . .
N1 Ni1 N5 C15 -114.6(7) . .
N4 Ni1 N5 C15 64.6(7) 3_455 .
O1 Ni1 N5 C15 -22.0(7) . .
O2 Ni1 N5 C15 -19.8(16) . .
C19 Ni1 N5 C15 -18.5(9) . .
O5 Ni1 N5 C13 -17.4(7) . .
N1 Ni1 N5 C13 74.5(7) . .
N4 Ni1 N5 C13 -106.2(7) 3_455 .
O1 Ni1 N5 C13 167.2(6) . .
O2 Ni1 N5 C13 169.4(10) . .
C19 Ni1 N5 C13 170.7(6) . .
C3 N1 C1 C2 1.5(9) . .
Ni1 N1 C1 C2 -178.3(6) . .
N1 C1 C2 N2 -0.4(9) . .
C3 N2 C2 C1 -0.9(9) . .
C4 N2 C2 C1 177.4(7) . .
C1 N1 C3 N2 -2.1(9) . .
Ni1 N1 C3 N2 177.7(5) . .
C2 N2 C3 N1 2.0(9) . .
C4 N2 C3 N1 -176.4(7) . .
C3 N2 C4 C9 28.3(12) . .
C2 N2 C4 C9 -149.7(9) . .
C3 N2 C4 C5 -155.9(8) . .
C2 N2 C4 C5 26.1(12) . .
C9 C4 C5 C6 -3.3(13) . .
N2 C4 C5 C6 -179.1(8) . .
C4 C5 C6 C7 0.3(14) . .
C5 C6 C7 C8 0.3(14) . .
C5 C6 C7 N3 -179.0(8) . .
C12 N3 C7 C8 162.1(8) . .
C10 N3 C7 C8 -13.2(13) . .
C12 N3 C7 C6 -18.6(12) . .
C10 N3 C7 C6 166.1(9) . .
C6 C7 C8 C9 1.9(14) . .
N3 C7 C8 C9 -178.8(8) . .
C5 C4 C9 C8 5.7(14) . .
N2 C4 C9 C8 -178.5(8) . .
C7 C8 C9 C4 -5.0(14) . .
C12 N3 C10 C11 1.1(10) . .
C7 N3 C10 C11 177.2(8) . .
N3 C10 C11 N4 -0.4(11) . .
C12 N4 C11 C10 -0.4(10) . .
Ni1 N4 C11 C10 -177.0(6) 3_545 .
C11 N4 C12 N3 1.1(9) . .
Ni1 N4 C12 N3 177.9(5) 3_545 .
C10 N3 C12 N4 -1.4(9) . .
C7 N3 C12 N4 -177.5(7) . .
C15 N5 C13 C14 -1.1(10) . .
Ni1 N5 C13 C14 171.4(6) . .
N5 C13 C14 N6 0.3(11) . .
C15 N6 C14 C13 0.5(10) . .
C16 N6 C14 C13 -175.0(8) . .
C13 N5 C15 N6 1.4(9) . .
Ni1 N5 C15 N6 -170.9(5) . .
C14 N6 C15 N5 -1.2(9) . .
C16 N6 C15 N5 174.5(7) . .
C14 N6 C16 C18 -155.3(9) . .
C15 N6 C16 C18 29.9(12) . .
C14 N6 C16 C17 26.3(13) . .
C15 N6 C16 C17 -148.5(8) . .
C18 C16 C17 C18 -0.4(14) . 7_566
N6 C16 C17 C18 178.0(8) . 7_566
C17 C16 C18 C17 0.4(15) . 7_566
N6 C16 C18 C17 -177.9(8) . 7_566
Ni1 O2 C19 O1 -6.6(7) . .
Ni1 O2 C19 C20 174.8(8) . .
Ni1 O1 C19 O2 6.8(7) . .
Ni1 O1 C19 C20 -174.6(7) . .
N5 Ni1 C19 O2 -179.5(4) . .
O5 Ni1 C19 O2 10.3(6) . .
N1 Ni1 C19 O2 -84.6(5) . .
N4 Ni1 C19 O2 95.5(5) 3_455 .
O1 Ni1 C19 O2 -173.1(8) . .
N5 Ni1 C19 O1 -6.4(7) . .
O5 Ni1 C19 O1 -176.6(4) . .
N1 Ni1 C19 O1 88.5(5) . .
N4 Ni1 C19 O1 -91.4(5) 3_455 .
O2 Ni1 C19 O1 173.1(8) . .
N5 Ni1 C19 C20 52(7) . .
O5 Ni1 C19 C20 -118(7) . .
N1 Ni1 C19 C20 147(7) . .
N4 Ni1 C19 C20 -33(7) 3_455 .
O1 Ni1 C19 C20 59(7) . .
O2 Ni1 C19 C20 -128(7) . .
O2 C19 C20 C25 -179.7(9) . .
O1 C19 C20 C25 1.7(14) . .
Ni1 C19 C20 C25 -54(7) . .
O2 C19 C20 C21 2.1(14) . .
O1 C19 C20 C21 -176.5(8) . .
Ni1 C19 C20 C21 128(7) . .
C25 C20 C21 C22 4.6(14) . .
C19 C20 C21 C22 -177.2(8) . .
C20 C21 C22 C23 0.6(13) . .
C20 C21 C22 C22 -172.5(7) . 2_554
C21 C22 C23 C24 -6.4(14) . .
C22 C22 C23 C24 166.7(9) 2_554 .
C21 C22 C23 C26 176.8(9) . .
C22 C22 C23 C26 -10.1(13) 2_554 .
C22 C23 C24 C25 7.2(17) . .
C26 C23 C24 C25 -175.7(11) . .
C23 C24 C25 C20 -2.0(19) . .
C21 C20 C25 C24 -3.9(17) . .
C19 C20 C25 C24 177.8(11) . .
C22 C23 C26 O4 105.7(12) . .
C24 C23 C26 O4 -71.2(12) . .
C22 C23 C26 O3 -76.6(12) . .
C24 C23 C26 O3 106.5(11) . .
